data_7103885
_publ_section_title
;
The design and synthesis of non-centric
diamond-like networks based NH4+ ion
;
_journal_name_full 'Chemical communications (Cambridge, England)'
_journal_paper_doi 10.1039/b306253h
_journal_year 2003
_chemical_formula_sum 'C20 H21 F6 N5 O4.5 P'
_chemical_formula_weight 548.39
_chemical_name_systematic
;
?
;
_space_group_IT_number 118
_symmetry_cell_setting tetragonal
_symmetry_space_group_name_Hall 'P -4 -2n'
_symmetry_space_group_name_H-M 'P -4 n 2'
_atom_sites_solution_hydrogens geom
_atom_sites_solution_primary direct
_atom_sites_solution_secondary difmap
_audit_creation_method SHELXL-97
_cell_angle_alpha 90.00
_cell_angle_beta 90.00
_cell_angle_gamma 90.00
_cell_formula_units_Z 4
_cell_length_a 17.9935(13)
_cell_length_b 17.9935(13)
_cell_length_c 7.2554(7)
_cell_measurement_temperature 90(1)
_cell_volume 2349.1(3)
_computing_cell_refinement SMART
_computing_data_collection 'SMART CCD 1000'
_computing_data_reduction SAINT
_computing_molecular_graphics XP
_computing_publication_material XCIF
_computing_structure_refinement 'SHELXL-97 (Sheldrick, 1997)'
_computing_structure_solution 'SHELXS-97 (Sheldrick, 1990)'
_diffrn_ambient_temperature 90(1)
_diffrn_measured_fraction_theta_full 0.956
_diffrn_measured_fraction_theta_max 0.956
_diffrn_measurement_device_type 'SMART CCD 1000'
_diffrn_radiation_monochromator graphite
_diffrn_radiation_source 'fine-focus sealed tube'
_diffrn_radiation_type MoK\a
_diffrn_radiation_wavelength 0.71073
_diffrn_reflns_av_R_equivalents 0.0400
_diffrn_reflns_av_sigmaI/netI 0.0282
_diffrn_reflns_limit_h_max 22
_diffrn_reflns_limit_h_min -24
_diffrn_reflns_limit_k_max 24
_diffrn_reflns_limit_k_min -24
_diffrn_reflns_limit_l_max 9
_diffrn_reflns_limit_l_min -9
_diffrn_reflns_number 18737
_diffrn_reflns_theta_full 29.37
_diffrn_reflns_theta_max 29.37
_diffrn_reflns_theta_min 1.60
_exptl_absorpt_coefficient_mu 0.205
_exptl_crystal_colour 'light yellow'
_exptl_crystal_density_diffrn 1.551
_exptl_crystal_density_method 'not measured'
_exptl_crystal_description Block
_exptl_crystal_F_000 1124
_exptl_crystal_size_max 0.28
_exptl_crystal_size_mid 0.24
_exptl_crystal_size_min 0.20
_refine_diff_density_max 0.838
_refine_diff_density_min -0.488
_refine_diff_density_rms 0.087
_refine_ls_abs_structure_details 'Flack H D (1983), Acta Cryst. A39, 876-881'
_refine_ls_abs_structure_Flack -0.1(4)
_refine_ls_extinction_coef 0.0174(11)
_refine_ls_extinction_expression Fc^*^=kFc[1+0.001xFc^2^\l^3^/sin(2\q)]^-1/4^
_refine_ls_extinction_method SHELXL
_refine_ls_goodness_of_fit_ref 1.052
_refine_ls_hydrogen_treatment mixed
_refine_ls_matrix_type full
_refine_ls_number_parameters 248
_refine_ls_number_reflns 2998
_refine_ls_number_restraints 2
_refine_ls_restrained_S_all 1.052
_refine_ls_R_factor_all 0.0721
_refine_ls_R_factor_gt 0.0649
_refine_ls_shift/su_max 0.114
_refine_ls_shift/su_mean 0.002
_refine_ls_structure_factor_coef Fsqd
_refine_ls_weighting_details 'calc w=1/[\s^2^(Fo^2^)+(0.1122P)^2^+2.1535P] where P=(Fo^2^+2Fc^2^)/3'
_refine_ls_weighting_scheme calc
_refine_ls_wR_factor_gt 0.1816
_refine_ls_wR_factor_ref 0.1871
_reflns_number_gt 2627
_reflns_number_total 2998
_reflns_threshold_expression >2sigma(I)
_cod_data_source_file b306253h.txt
_cod_data_source_block p-4n2
_cod_depositor_comments
;
The following automatic conversions were performed:
'_symmetry_cell_setting' value 'Tetragonal' changed to 'tetragonal'
according to '/home/saulius/struct/CIF-dictionaries/cif_core.dic'
dictionary named 'cif_core.dic' version 2.4.1 from 2010-06-29.

Automatic conversion script
Id: cif_fix_enum 1527 2010-12-29 10:47:43Z saulius 
;
_cod_original_sg_symbol_H-M P-4n2
_cod_original_formula_sum 'C20 H21 F6 N5 O4.50 P'
_cod_database_code 7103885

loop_
_symmetry_equiv_pos_as_xyz
'x, y, z'
'-x, -y, z'
'y, -x, -z'
'-y, x, -z'
'x+1/2, -y+1/2, z+1/2'
'-x+1/2, y+1/2, z+1/2'
'y+1/2, x+1/2, -z+1/2'
'-y+1/2, -x+1/2, -z+1/2'

loop_
_atom_site_label
_atom_site_type_symbol
_atom_site_fract_x
_atom_site_fract_y
_atom_site_fract_z
_atom_site_U_iso_or_equiv
_atom_site_adp_type
_atom_site_occupancy
_atom_site_symmetry_multiplicity
_atom_site_calc_flag
_atom_site_refinement_flags
_atom_site_disorder_assembly
_atom_site_disorder_group
O1 O 0.48154(4) 0.37549(4) 0.02430(10) 0.02241(18) Uani 1 1 d . . .
O2 O 0.13476(4) 0.00380(4) -0.03908(10) 0.02390(18) Uani 1 1 d . . .
O3 O 0.52027(17) 0.02027(17) -0.2500 0.1097(19) Uani 0.50 2 d SP . .
H3 H 0.5000 0.0000 -0.122(2) 0.000(3) Uiso 1 2 d S . .
N1 N 0.43141(5) 0.32998(5) 0.09229(12) 0.0188(2) Uani 1 1 d . . .
N2 N 0.18270(5) 0.05290(5) -0.10113(12) 0.0189(2) Uani 1 1 d . . .
N3 N 0.0000 0.0000 -0.24538(16) 0.0187(3) Uani 1 2 d SD . .
H2 H -0.0039(8) 0.0467(5) -0.3584(13) 0.026(3) Uiso 1 1 d D . .
C1 C 0.35883(6) 0.35008(6) 0.09673(14) 0.0192(2) Uani 1 1 d . . .
C2 C 0.30526(6) 0.30089(6) 0.15978(14) 0.0190(2) Uani 1 1 d . . .
H2A H 0.2474(8) 0.3168(8) 0.152(2) 0.028(3) Uiso 1 1 d . . .
C3 C 0.32560(5) 0.22961(5) 0.21912(14) 0.0172(2) Uani 1 1 d . . .
C4 C 0.40172(6) 0.21222(6) 0.21768(15) 0.0207(2) Uani 1 1 d . . .
H4A H 0.4196(6) 0.1648(7) 0.2659(17) 0.015(3) Uiso 1 1 d . . .
C5 C 0.45287(6) 0.26247(6) 0.15500(15) 0.0211(2) Uani 1 1 d . . .
H5A H 0.5051(7) 0.2506(7) 0.1437(17) 0.020(3) Uiso 1 1 d . . .
C6 C 0.25131(6) 0.03076(6) -0.15688(16) 0.0232(2) Uani 1 1 d . . .
H6A H 0.2647(7) -0.0164(7) -0.1495(18) 0.023(3) Uiso 1 1 d . . .
C7 C 0.30324(6) 0.08150(6) -0.21709(15) 0.0213(2) Uani 1 1 d . . .
H7A H 0.3596(6) 0.0607(7) -0.2491(17) 0.015(3) Uiso 1 1 d . . .
C8 C 0.28680(5) 0.15783(5) -0.22002(14) 0.0178(2) Uani 1 1 d . . .
C9 C 0.21523(6) 0.17834(6) -0.16420(15) 0.0188(2) Uani 1 1 d . . .
H9A H 0.1985(8) 0.2331(8) -0.138(2) 0.028(4) Uiso 1 1 d . . .
C10 C 0.16419(6) 0.12557(6) -0.10554(14) 0.0196(2) Uani 1 1 d . . .
H10A H 0.1129(8) 0.1354(8) -0.064(2) 0.033(4) Uiso 1 1 d . . .
P1 P 0.60841(5) 0.10841(5) 0.2500 0.0688(4) Uani 0.50 2 d SP . .
P2 P 0.60444(7) 0.10743(7) 0.0912(2) 0.0325(3) Uani 0.25 1 d P . .
F1 F 0.66239(15) 0.07819(18) 0.1811(10) 0.291(3) Uani 0.50 1 d P . .
F2 F 0.53587(14) 0.09939(12) 0.1878(6) 0.1325(14) Uani 0.50 1 d P . .
F3 F 0.61875(9) 0.18768(10) 0.1472(3) 0.0486(5) Uani 0.50 1 d P . .
F4 F 0.6574(2) 0.12180(17) -0.0740(9) 0.3748(19) Uani 0.50 1 d P . .
F5 F 0.5452(3) 0.1237(2) 0.0119(10) 0.409(2) Uani 0.50 1 d P . .
F6 F 0.59905(18) 0.02618(17) 0.0254(10) 0.213(3) Uani 0.50 1 d P . .
H1A H 0.3456(7) 0.3988(6) 0.0514(16) 0.013(3) Uiso 1 1 d . . .
H1 H 0.0468(5) 0.0105(10) -0.1366(15) 0.052(5) Uiso 1 1 d D . .

loop_
_atom_site_aniso_label
_atom_site_aniso_U_11
_atom_site_aniso_U_22
_atom_site_aniso_U_33
_atom_site_aniso_U_23
_atom_site_aniso_U_13
_atom_site_aniso_U_12
O1 0.0219(3) 0.0188(3) 0.0265(3) -0.0008(3) 0.0077(3) -0.0053(3)
O2 0.0188(3) 0.0249(3) 0.0279(3) 0.0084(3) -0.0024(3) -0.0099(3)
O3 0.0817(19) 0.0817(19) 0.166(5) 0.022(3) -0.022(3) -0.001(2)
N1 0.0189(4) 0.0185(4) 0.0192(4) -0.0025(3) 0.0018(3) -0.0035(3)
N2 0.0166(4) 0.0214(4) 0.0188(3) 0.0037(3) -0.0041(3) -0.0057(3)
N3 0.0175(5) 0.0160(5) 0.0226(6) 0.000 0.000 0.0000(4)
C1 0.0221(4) 0.0173(4) 0.0183(4) 0.0022(4) 0.0021(4) 0.0002(4)
C2 0.0208(4) 0.0169(4) 0.0194(4) -0.0013(4) 0.0003(4) -0.0002(4)
C3 0.0181(4) 0.0169(4) 0.0166(4) 0.0015(4) 0.0013(4) -0.0036(4)
C4 0.0202(4) 0.0192(4) 0.0227(4) 0.0021(4) 0.0006(4) -0.0024(4)
C5 0.0192(4) 0.0197(4) 0.0244(5) 0.0013(4) 0.0012(4) -0.0005(4)
C6 0.0224(5) 0.0167(4) 0.0305(5) 0.0009(4) -0.0006(4) -0.0017(4)
C7 0.0198(4) 0.0197(4) 0.0242(5) 0.0014(4) 0.0009(4) -0.0004(4)
C8 0.0204(4) 0.0170(4) 0.0160(4) 0.0012(4) -0.0003(4) -0.0018(4)
C9 0.0173(4) 0.0189(4) 0.0204(4) 0.0008(4) -0.0009(4) 0.0001(4)
C10 0.0167(4) 0.0217(4) 0.0202(4) 0.0016(4) -0.0002(4) 0.0000(4)
P1 0.0390(3) 0.0390(3) 0.1284(12) -0.0173(5) 0.0173(5) 0.0035(5)
P2 0.0185(4) 0.0204(5) 0.0585(8) -0.0024(5) -0.0072(5) 0.0125(4)
F1 0.0817(12) 0.2001(18) 0.591(8) 0.237(3) 0.072(3) 0.1151(11)
F2 0.0626(12) 0.0521(11) 0.283(4) 0.0510(19) 0.0672(18) 0.0289(10)
F3 0.0294(7) 0.0424(9) 0.0739(11) 0.0006(9) -0.0127(8) -0.0037(7)
F4 0.360(3) 0.0635(14) 0.701(5) -0.146(2) 0.433(3) -0.0849(18)
F5 0.337(3) 0.253(2) 0.636(5) -0.345(3) -0.368(3) 0.231(2)
F6 0.0897(18) 0.0628(17) 0.487(8) -0.015(3) 0.105(3) 0.0222(15)

loop_
_atom_type_symbol
_atom_type_description
_atom_type_scat_dispersion_real
_atom_type_scat_dispersion_imag
_atom_type_scat_source
C C 0.0033 0.0016 'International Tables Vol C Tables 4.2.6.8 and 6.1.1.4'
H H 0.0000 0.0000 'International Tables Vol C Tables 4.2.6.8 and 6.1.1.4'
N N 0.0061 0.0033 'International Tables Vol C Tables 4.2.6.8 and 6.1.1.4'
O O 0.0106 0.0060 'International Tables Vol C Tables 4.2.6.8 and 6.1.1.4'
F F 0.0171 0.0103 'International Tables Vol C Tables 4.2.6.8 and 6.1.1.4'
P P 0.1023 0.0942 'International Tables Vol C Tables 4.2.6.8 and 6.1.1.4'

loop_
_geom_angle_atom_site_label_1
_geom_angle_atom_site_label_2
_geom_angle_atom_site_label_3
_geom_angle
_geom_angle_site_symmetry_1
_geom_angle_site_symmetry_3
_geom_angle_publ_flag
O1 N1 C5 119.32(8) . . ?
O1 N1 C1 120.25(8) . . ?
C5 N1 C1 120.42(9) . . ?
O2 N2 C10 119.83(8) . . ?
O2 N2 C6 120.08(9) . . ?
C10 N2 C6 120.08(9) . . ?
N1 C1 C2 120.49(9) . . ?
C1 C2 C3 120.28(9) . . ?
C2 C3 C4 117.12(9) . . ?
C2 C3 C3 122.28(6) . 8 ?
C4 C3 C3 120.60(6) . 8 ?
C5 C4 C3 120.75(9) . . ?
N1 C5 C4 120.86(9) . . ?
N2 C6 C7 121.09(9) . . ?
C6 C7 C8 120.66(10) . . ?
C9 C8 C7 116.55(9) . . ?
C9 C8 C8 121.93(6) . 8_554 ?
C7 C8 C8 121.52(6) . 8_554 ?
C10 C9 C8 121.15(9) . . ?
N2 C10 C9 120.45(9) . . ?
P2 P1 P2 173.75(19) 7_545 . ?
P2 P1 F1 113.2(3) 7_545 . ?
P2 P1 F1 68.5(3) . . ?
P2 P1 F1 68.5(3) 7_545 7_545 ?
P2 P1 F1 113.2(3) . 7_545 ?
F1 P1 F1 151.3(3) . 7_545 ?
P2 P1 F2 107.6(2) 7_545 . ?
P2 P1 F2 67.4(2) . . ?
F1 P1 F2 124.2(3) . . ?
F1 P1 F2 78.9(2) 7_545 . ?
P2 P1 F2 67.4(2) 7_545 7_545 ?
P2 P1 F2 107.6(2) . 7_545 ?
F1 P1 F2 78.9(2) . 7_545 ?
F1 P1 F2 124.2(3) 7_545 7_545 ?
F2 P1 F2 83.5(2) . 7_545 ?
P2 P1 F3 63.96(10) 7_545 7_545 ?
P2 P1 F3 121.05(12) . 7_545 ?
F1 P1 F3 62.6(3) . 7_545 ?
F1 P1 F3 96.5(2) 7_545 7_545 ?
F2 P1 F3 171.5(2) . 7_545 ?
F2 P1 F3 93.49(13) 7_545 7_545 ?
P2 P1 F3 121.05(12) 7_545 . ?
P2 P1 F3 63.96(10) . . ?
F1 P1 F3 96.5(2) . . ?
F1 P1 F3 62.6(3) 7_545 . ?
F2 P1 F3 93.49(13) . . ?
F2 P1 F3 171.5(2) 7_545 . ?
F3 P1 F3 90.57(14) 7_545 . ?
P2 P1 F5 30.88(17) 7_545 7_545 ?
P2 P1 F5 145.72(19) . 7_545 ?
F1 P1 F5 89.5(3) . 7_545 ?
F1 P1 F5 98.8(3) 7_545 7_545 ?
F2 P1 F5 109.2(2) . 7_545 ?
F2 P1 F5 40.1(2) 7_545 7_545 ?
F3 P1 F5 64.24(14) 7_545 7_545 ?
F3 P1 F5 147.76(18) . 7_545 ?
P2 P1 F5 145.72(19) 7_545 . ?
P2 P1 F5 30.88(17) . . ?
F1 P1 F5 98.8(3) . . ?
F1 P1 F5 89.5(3) 7_545 . ?
F2 P1 F5 40.1(2) . . ?
F2 P1 F5 109.2(2) 7_545 . ?
F3 P1 F5 147.76(18) 7_545 . ?
F3 P1 F5 64.24(14) . . ?
F5 P1 F5 146.0(3) 7_545 . ?
P2 P1 F6 133.95(17) 7_545 . ?
P2 P1 F6 41.27(15) . . ?
F1 P1 F6 57.3(3) . . ?
F1 P1 F6 143.3(3) 7_545 . ?
F2 P1 F6 67.08(17) . . ?
F2 P1 F6 66.5(2) 7_545 . ?
F3 P1 F6 118.95(11) 7_545 . ?
F3 P1 F6 105.00(16) . . ?
F5 P1 F6 104.8(2) 7_545 . ?
F5 P1 F6 55.61(17) . . ?
P2 P1 F6 41.27(15) 7_545 7_545 ?
P2 P1 F6 133.95(17) . 7_545 ?
F1 P1 F6 143.3(3) . 7_545 ?
F1 P1 F6 57.3(3) 7_545 7_545 ?
F2 P1 F6 66.5(2) . 7_545 ?
F2 P1 F6 67.08(17) 7_545 7_545 ?
F3 P1 F6 105.00(16) 7_545 7_545 ?
F3 P1 F6 118.95(11) . 7_545 ?
F5 P1 F6 55.61(17) 7_545 7_545 ?
F5 P1 F6 104.8(2) . 7_545 ?
F6 P1 F6 116.3(2) . 7_545 ?
P1 P2 F5 120.7(3) . . ?
P1 P2 F1 58.1(3) . . ?
F5 P2 F1 169.8(3) . . ?
P1 P2 F2 64.19(19) . . ?
F5 P2 F2 60.7(3) . . ?
F1 P2 F2 113.2(3) . . ?
P1 P2 F3 73.07(12) . . ?
F5 P2 F3 92.6(2) . . ?
F1 P2 F3 96.4(2) . . ?
F2 P2 F3 96.40(15) . . ?
P1 P2 F6 109.1(3) . . ?
F5 P2 F6 91.5(3) . . ?
F1 P2 F6 80.0(3) . . ?
F2 P2 F6 90.1(2) . . ?
F3 P2 F6 173.43(18) . . ?
P1 P2 F4 136.8(2) . . ?
F5 P2 F4 97.5(4) . . ?
F1 P2 F4 87.9(3) . . ?
F2 P2 F4 158.0(3) . . ?
F3 P2 F4 86.79(16) . . ?
F6 P2 F4 87.6(3) . . ?
P1 P2 F1 34.46(14) . 7_545 ?
F5 P2 F1 93.7(3) . 7_545 ?
F1 P2 F1 88.6(2) . 7_545 ?
F2 P2 F1 55.59(18) . 7_545 ?
F3 P2 F1 49.06(14) . 7_545 ?
F6 P2 F1 135.8(3) . 7_545 ?
F4 P2 F1 134.93(19) . 7_545 ?
P1 P2 F2 40.08(12) . 7_545 ?
F5 P2 F2 118.0(3) . 7_545 ?
F1 P2 F2 53.7(2) . 7_545 ?
F2 P2 F2 61.03(17) . 7_545 ?
F3 P2 F2 113.14(15) . 7_545 ?
F6 P2 F2 69.2(3) . 7_545 ?
F4 P2 F2 137.07(19) . 7_545 ?
F1 P2 F2 69.65(17) 7_545 7_545 ?
P1 P2 P2 3.13(9) . 7_545 ?
F5 P2 P2 119.2(3) . 7_545 ?
F1 P2 P2 59.0(3) . 7_545 ?
F2 P2 P2 61.75(18) . 7_545 ?
F3 P2 P2 75.61(10) . 7_545 ?
F6 P2 P2 106.8(3) . 7_545 ?
F4 P2 P2 139.5(2) . 7_545 ?
F1 P2 P2 35.35(14) 7_545 7_545 ?
F2 P2 P2 37.61(10) 7_545 7_545 ?
P1 F1 P2 53.43(13) . . ?
P1 F1 F3 71.8(3) . 7_545 ?
P2 F1 F3 116.5(3) . 7_545 ?
P1 F1 F2 55.1(2) . 7_545 ?
P2 F1 F2 85.9(2) . 7_545 ?
F3 F1 F2 87.4(4) 7_545 7_545 ?
P1 F1 P2 32.4(2) . 7_545 ?
P2 F1 P2 85.6(2) . 7_545 ?
F3 F1 P2 49.4(2) 7_545 7_545 ?
F2 F1 P2 45.01(19) 7_545 7_545 ?
F5 F2 P1 98.7(3) . . ?
F5 F2 P2 53.0(3) . . ?
P1 F2 P2 48.38(11) . . ?
F5 F2 F1 105.1(3) . 7_545 ?
P1 F2 F1 46.02(15) . 7_545 ?
P2 F2 F1 79.4(2) . 7_545 ?
F5 F2 P2 129.8(3) . 7_545 ?
P1 F2 P2 32.32(11) . 7_545 ?
P2 F2 P2 80.64(17) . 7_545 ?
F1 F2 P2 40.41(18) 7_545 7_545 ?
F1 F3 P2 81.54(18) 7_545 . ?
F1 F3 P1 45.66(13) 7_545 . ?
P2 F3 P1 42.98(8) . . ?
P2 F5 F2 66.2(3) . . ?
P2 F5 P1 28.43(19) . . ?
F2 F5 P1 41.2(2) . . ?
P2 F6 P1 29.62(14) . . ?

loop_
_geom_bond_atom_site_label_1
_geom_bond_atom_site_label_2
_geom_bond_distance
_geom_bond_site_symmetry_2
_geom_bond_publ_flag
O1 N1 1.3144(11) . ?
O2 N2 1.3143(11) . ?
O3 O3 1.031(9) 2_655 ?
N1 C5 1.3533(14) . ?
N1 C1 1.3556(14) . ?
N2 C10 1.3498(14) . ?
N2 C6 1.3589(14) . ?
C1 C2 1.3862(14) . ?
C2 C3 1.4016(14) . ?
C3 C4 1.4050(14) . ?
C3 C3 1.4745(19) 8 ?
C4 C5 1.3680(15) . ?
C6 C7 1.3774(15) . ?
C7 C8 1.4052(14) . ?
C8 C9 1.3996(14) . ?
C8 C8 1.4745(19) 8_554 ?
C9 C10 1.3879(14) . ?
P1 P2 1.1547(16) 7_545 ?
P1 P2 1.1547(16) . ?
P1 F1 1.220(4) . ?
P1 F1 1.220(4) 7_545 ?
P1 F2 1.390(3) . ?
P1 F2 1.391(3) 7_545 ?
P1 F3 1.620(2) 7_545 ?
P1 F3 1.620(2) . ?
P1 F5 2.086(6) 7_545 ?
P1 F5 2.086(6) . ?
P1 F6 2.207(6) . ?
P1 F6 2.207(6) 7_545 ?
P2 F5 1.245(6) . ?
P2 F1 1.338(4) . ?
P2 F2 1.426(3) . ?
P2 F3 1.522(2) . ?
P2 F6 1.541(4) . ?
P2 F4 1.553(6) . ?
P2 F1 1.982(6) 7_545 ?
P2 F2 2.059(4) 7_545 ?
P2 P2 2.306(3) 7_545 ?
F1 F3 1.514(7) 7_545 ?
F1 F2 1.664(6) 7_545 ?
F1 P2 1.982(6) 7_545 ?
F2 F5 1.359(8) . ?
F2 F1 1.664(6) 7_545 ?
F2 P2 2.059(4) 7_545 ?
F3 F1 1.514(7) 7_545 ?
